data_7117636
loop_
_publ_author_name
'Yu-Tao He'
'Qiang Wang'
'Jiahui Zhao'
'Xue-Yuan Liu'
'Peng-Fei Xu'
'Yong-Min Liang'

_publ_section_title
;
 The copper-catalyzed synthesis of beta-trifluoromethylated acrylonitriles
 and trifluoromethyl-substituted 2H-azirines
;
_journal_name_full Chem.Commun.
_journal_page_first 13209
_journal_paper_doi 10.1039/C5cc05066A
_journal_volume 51
_journal_year 2015
_chemical_formula_moiety 'C24 H22 F3 N O2'
_chemical_formula_sum 'C24 H22 F3 N O2'
_chemical_formula_weight 413.43
_chemical_name_systematic
;
 ? 
;
_space_group_crystal_system monoclinic
_space_group_IT_number 15
_space_group_name_Hall '-C 2yc'
_space_group_name_H-M_alt 'C 1 2/c 1'
_symmetry_space_group_name_Hall '-C 2yc'
_symmetry_space_group_name_H-M 'C 1 2/c 1'
_atom_sites_solution_hydrogens geom
_atom_sites_solution_primary direct
_atom_sites_solution_secondary difmap
_audit_creation_date 2015-05-04
_audit_creation_method
;
Olex2 1.2
(compiled 2014.11.28 svn.r3106 for OlexSys, GUI svn.r4959)
;
_audit_update_record
;
2015-06-19 deposited with the CCDC.
2015-07-10 downloaded from the CCDC.
;
_cell_angle_alpha 90.00
_cell_angle_beta 96.885(4)
_cell_angle_gamma 90.00
_cell_formula_units_Z 8
_cell_length_a 33.4249(17)
_cell_length_b 6.2204(3)
_cell_length_c 20.9937(9)
_cell_measurement_reflns_used 1352
_cell_measurement_temperature 293.6(2)
_cell_measurement_theta_max 21.7380
_cell_measurement_theta_min 3.8190
_cell_volume 4333.5(4)
_computing_cell_refinement
;
CrysAlisPro, Agilent Technologies,
Version 1.171.37.33 (release 27-03-2014 CrysAlis171 .NET)
(compiled Mar 27 2014,17:12:48)
;
_computing_data_collection
;
CrysAlisPro, Agilent Technologies,
Version 1.171.37.33 (release 27-03-2014 CrysAlis171 .NET)
(compiled Mar 27 2014,17:12:48)
;
_computing_data_reduction
;
CrysAlisPro, Agilent Technologies,
Version 1.171.37.33 (release 27-03-2014 CrysAlis171 .NET)
(compiled Mar 27 2014,17:12:48)
;
_computing_molecular_graphics 'Olex2 (Dolomanov et al., 2009)'
_computing_publication_material 'Olex2 (Dolomanov et al., 2009)'
_computing_structure_refinement 'ShelXL (Sheldrick, 2008)'
_computing_structure_solution 'ShelXS (Sheldrick, 2008)'
_diffrn_ambient_environment air
_diffrn_ambient_temperature 293.6(2)
_diffrn_detector 'CCD plate'
_diffrn_detector_area_resol_mean 16.0733
_diffrn_detector_type Eos
_diffrn_measured_fraction_theta_full 0.997
_diffrn_measured_fraction_theta_max 0.997
_diffrn_measurement_details
;
  1 omega  -18.00   15.00   1.0000    3.0000
omega____ theta____ kappa____ phi______ frames
    -      -17.1479  -99.0000   60.0000 33

  2 omega  -49.00   44.00   1.0000    3.0000
omega____ theta____ kappa____ phi______ frames
    -       20.5854  -19.0000 -150.0000 93

  3 omega  -34.00   61.00   1.0000    3.0000
omega____ theta____ kappa____ phi______ frames
    -       20.5854  -19.0000   90.0000 95
;
_diffrn_measurement_device 'four-circle diffractometer'
_diffrn_measurement_device_type 'SuperNova, Dual, Cu at zero, Eos'
_diffrn_measurement_method '\w scans'
_diffrn_orient_matrix_UB_11 0.0021901000
_diffrn_orient_matrix_UB_12 -0.0164466000
_diffrn_orient_matrix_UB_13 -0.0328351000
_diffrn_orient_matrix_UB_21 0.0160779000
_diffrn_orient_matrix_UB_22 -0.0725530000
_diffrn_orient_matrix_UB_23 0.0088462000
_diffrn_orient_matrix_UB_31 -0.0139197000
_diffrn_orient_matrix_UB_32 -0.0863998000
_diffrn_orient_matrix_UB_33 -0.0012025000
_diffrn_radiation_monochromator mirror
_diffrn_radiation_probe x-ray
_diffrn_radiation_type MoK\a
_diffrn_radiation_wavelength 0.71073
_diffrn_reflns_av_R_equivalents 0.0395
_diffrn_reflns_av_unetI/netI 0.0643
_diffrn_reflns_limit_h_max 34
_diffrn_reflns_limit_h_min -40
_diffrn_reflns_limit_k_max 7
_diffrn_reflns_limit_k_min -7
_diffrn_reflns_limit_l_max 25
_diffrn_reflns_limit_l_min -18
_diffrn_reflns_number 8148
_diffrn_reflns_theta_full 25.50
_diffrn_reflns_theta_max 26.02
_diffrn_reflns_theta_min 3.32
_diffrn_source 'SuperNova (Mo) X-ray Source'
_exptl_absorpt_coefficient_mu 0.098
_exptl_absorpt_correction_T_max 1.00000
_exptl_absorpt_correction_T_min 0.70281
_exptl_absorpt_correction_type multi-scan
_exptl_absorpt_process_details
;
CrysAlisPro, Agilent Technologies,
Version 1.171.37.33 (release 27-03-2014 CrysAlis171 .NET)
(compiled Mar 27 2014,17:12:48)
Empirical absorption correction using spherical harmonics,
 implemented in SCALE3 ABSPACK scaling algorithm.
;
_exptl_crystal_colour 'clear light colourless'
_exptl_crystal_colour_lustre clear
_exptl_crystal_colour_modifier light
_exptl_crystal_colour_primary colourless
_exptl_crystal_density_diffrn 1.267
_exptl_crystal_density_method 'not measured'
_exptl_crystal_description block
_exptl_crystal_F_000 1728
_exptl_crystal_size_max 0.37
_exptl_crystal_size_mid 0.35
_exptl_crystal_size_min 0.28
_refine_diff_density_max 0.134
_refine_diff_density_min -0.159
_refine_diff_density_rms 0.036
_refine_ls_extinction_coef 0.0012(3)
_refine_ls_extinction_expression Fc^*^=kFc[1+0.001xFc^2^\l^3^/sin(2\q)]^-1/4^
_refine_ls_extinction_method SHELXL
_refine_ls_goodness_of_fit_ref 1.046
_refine_ls_hydrogen_treatment constr
_refine_ls_matrix_type full
_refine_ls_number_parameters 333
_refine_ls_number_reflns 4254
_refine_ls_number_restraints 36
_refine_ls_restrained_S_all 1.073
_refine_ls_R_factor_all 0.1321
_refine_ls_R_factor_gt 0.0635
_refine_ls_shift/su_max 0.000
_refine_ls_shift/su_mean 0.000
_refine_ls_structure_factor_coef Fsqd
_refine_ls_weighting_details 'calc w=1/[\s^2^(Fo^2^)+(0.0674P)^2^+0.9196P] where P=(Fo^2^+2Fc^2^)/3'
_refine_ls_weighting_scheme calc
_refine_ls_wR_factor_gt 0.1434
_refine_ls_wR_factor_ref 0.1951
_reflns_number_gt 2053
_reflns_number_total 4254
_reflns_threshold_expression >2sigma(I)
_cod_data_source_file c5cc05066a2.cif
_cod_data_source_block heyt0504
_cod_original_cell_volume 4333.5(3)
_cod_database_code 7117636
_reflns_odcompleteness_completeness 99.67
_reflns_odcompleteness_iscentric 1
_reflns_odcompleteness_theta 26.32
_olex2_refinement_description
;
1. Fixed Uiso
 At 1.2 times of:
  All C(H) groups
 At 1.5 times of:
  All C(H,H,H) groups
2. Uiso/Uaniso restraints and constraints
Uanis(F2') \\sim Ueq, Uanis(F2) \\sim Ueq, Uanis(F1') \\sim Ueq, Uanis(F1)
\\sim Ueq, Uanis(F3') \\sim Ueq, Uanis(F3) \\sim Ueq: with sigma of 0.01 and
sigma for terminal atoms of 0.02
3. Others
 Fixed Sof: F1'(0.5) F2'(0.5) F3'(0.5) C13'(0.5) H13A(0.5) H13B(0.5) H13C(0.5)
 C14'(0.5) H14A(0.5) H14B(0.5) H14C(0.5) C15'(0.5) H15A(0.5) H15B(0.5)
 H15C(0.5) C13(0.5) H2A(0.5) H2B(0.5) H2C(0.5) F2(0.5) C15(0.5) H3A(0.5)
 H3B(0.5) H3C(0.5) F1(0.5) F3(0.5) C14(0.5) H1B(0.5) H1A(0.5) H1C(0.5)
4.a Aromatic/amide H refined with riding coordinates:
 C4(H4), C7(H7), C8(H8), C10(H10), C11(H11), C18(H18), C19(H19), C20(H20),
 C21(H21), C22(H22)
4.b Idealised Me refined as rotating group:
 C24(H24A,H24B,H24C), C13'(H13A,H13B,H13C), C14'(H14A,H14B,H14C), C15'(H15A,
 H15B,H15C), C13(H2A,H2B,H2C), C15(H3A,H3B,H3C), C14(H1B,H1A,H1C)
;
_olex2_date_sample_data_collection 2015-05-04
_olex2_submission_special_instructions 'No special instructions were received'

loop_
_space_group_symop_id
_space_group_symop_operation_xyz
1 'x, y, z'
2 '-x, y, -z+1/2'
3 'x+1/2, y+1/2, z'
4 '-x+1/2, y+1/2, -z+1/2'
5 '-x, -y, -z'
6 'x, -y, z-1/2'
7 '-x+1/2, -y+1/2, -z'
8 'x+1/2, -y+1/2, z-1/2'

loop_
_atom_site_label
_atom_site_type_symbol
_atom_site_fract_x
_atom_site_fract_y
_atom_site_fract_z
_atom_site_U_iso_or_equiv
_atom_site_adp_type
_atom_site_occupancy
_atom_site_calc_flag
_atom_site_disorder_assembly
_atom_site_disorder_group
_atom_site_refinement_flags_posn
_atom_site_refinement_flags_adp
O1 O 0.21528(7) 0.0609(3) 0.49731(11) 0.0781(7) Uani 1 d . . . .
O2 O 0.23570(6) 0.0477(3) 0.39990(10) 0.0644(6) Uani 1 d . . . .
N1 N 0.16500(7) 0.3962(4) 0.45731(11) 0.0533(6) Uani 1 d . . . .
C1 C 0.14058(8) 0.5591(4) 0.43659(14) 0.0523(7) Uani 1 d . . . .
C2 C 0.14000(8) 0.6452(4) 0.37475(14) 0.0537(7) Uani 1 d A . . .
C3 C 0.16724(8) 0.5674(4) 0.33413(13) 0.0519(7) Uani 1 d . . . .
C4 C 0.19241(8) 0.4000(4) 0.35727(13) 0.0538(7) Uani 1 d . . . .
H4 H 0.2109 0.3433 0.3321 0.065 Uiso 1 calc . . R .
C5 C 0.18986(8) 0.3179(4) 0.41784(14) 0.0511(7) Uani 1 d . . . .
C6 C 0.11382(8) 0.6304(5) 0.48463(13) 0.0539(7) Uani 1 d . . . .
C7 C 0.11729(9) 0.8265(5) 0.51446(18) 0.0750(10) Uani 1 d . . . .
H7 H 0.1365 0.9240 0.5036 0.090 Uiso 1 calc . . R .
C8 C 0.09282(10) 0.8818(6) 0.56035(17) 0.0780(10) Uani 1 d . . . .
H8 H 0.0964 1.0148 0.5804 0.094 Uiso 1 calc . . R .
C9 C 0.06323(9) 0.7463(5) 0.57739(15) 0.0630(8) Uani 1 d B . . .
C10 C 0.06039(11) 0.5508(5) 0.54721(19) 0.0832(11) Uani 1 d . . . .
H10 H 0.0409 0.4542 0.5573 0.100 Uiso 1 calc . . R .
C11 C 0.08534(10) 0.4914(5) 0.50244(18) 0.0792(11) Uani 1 d . . . .
H11 H 0.0828 0.3552 0.4841 0.095 Uiso 1 calc . . R .
C12 C 0.03552(11) 0.8076(6) 0.6274(2) 0.0841(11) Uani 1 d . . . .
C16 C 0.10886(12) 0.8109(7) 0.35026(19) 0.0773(10) Uani 1 d . . . .
C17 C 0.17072(9) 0.6466(5) 0.26803(14) 0.0581(8) Uani 1 d . . . .
C18 C 0.18935(12) 0.8378(6) 0.25743(18) 0.0894(12) Uani 1 d . . . .
H18 H 0.1994 0.9238 0.2919 0.107 Uiso 1 calc . . R .
C19 C 0.19324(15) 0.9026(7) 0.1954(2) 0.1138(15) Uani 1 d . . . .
H19 H 0.2063 1.0314 0.1887 0.137 Uiso 1 calc . . R .
C20 C 0.17842(15) 0.7821(9) 0.1443(2) 0.1083(16) Uani 1 d . . . .
H20 H 0.1805 0.8283 0.1027 0.130 Uiso 1 calc . . R .
C21 C 0.16064(13) 0.5948(9) 0.1550(2) 0.1122(15) Uani 1 d . . . .
H21 H 0.1505 0.5105 0.1202 0.135 Uiso 1 calc . . R .
C22 C 0.15697(11) 0.5239(6) 0.21605(17) 0.0919(12) Uani 1 d . . . .
H22 H 0.1450 0.3914 0.2220 0.110 Uiso 1 calc . . R .
C23 C 0.21452(8) 0.1301(5) 0.44386(15) 0.0542(7) Uani 1 d . . . .
C24 C 0.26045(10) -0.1366(5) 0.41949(17) 0.0767(10) Uani 1 d . . . .
H24A H 0.2718 -0.1936 0.3831 0.115 Uiso 1 calc . . GR .
H24B H 0.2443 -0.2447 0.4367 0.115 Uiso 1 calc . . GR .
H24C H 0.2818 -0.0939 0.4517 0.115 Uiso 1 calc . . GR .
F1' F 0.0779(4) 0.820(2) 0.3803(5) 0.148(6) Uani 0.50 d A 2 . U
F2' F 0.1226(4) 0.993(2) 0.3416(6) 0.132(4) Uani 0.50 d A 2 . U
F3' F 0.0924(3) 0.7554(18) 0.2905(6) 0.109(4) Uani 0.50 d A 2 . U
C13' C 0.0564(4) 0.933(4) 0.6786(7) 0.152(7) Uani 0.50 d B 2 . .
H13A H 0.0805 0.8589 0.6958 0.229 Uiso 0.50 calc B 2 GR .
H13B H 0.0393 0.9520 0.7117 0.229 Uiso 0.50 calc B 2 GR .
H13C H 0.0632 1.0704 0.6624 0.229 Uiso 0.50 calc B 2 GR .
C14' C 0.0016(4) 0.946(3) 0.5880(6) 0.136(4) Uani 0.50 d B 2 . .
H14A H 0.0133 1.0741 0.5726 0.204 Uiso 0.50 calc B 2 GR .
H14B H -0.0184 0.9849 0.6152 0.204 Uiso 0.50 calc B 2 GR .
H14C H -0.0108 0.8639 0.5522 0.204 Uiso 0.50 calc B 2 GR .
C15' C 0.0148(7) 0.611(3) 0.6518(9) 0.152(6) Uani 0.50 d B 2 . .
H15A H 0.0014 0.5328 0.6161 0.228 Uiso 0.50 calc B 2 GR .
H15B H -0.0046 0.6570 0.6792 0.228 Uiso 0.50 calc B 2 GR .
H15C H 0.0345 0.5210 0.6756 0.228 Uiso 0.50 calc B 2 GR .
C13 C 0.0330(6) 1.0447(19) 0.6401(10) 0.154(5) Uani 0.50 d B 1 . .
H2A H 0.0592 1.0975 0.6567 0.231 Uiso 0.50 calc B 1 GR .
H2B H 0.0145 1.0699 0.6709 0.231 Uiso 0.50 calc B 1 GR .
H2C H 0.0238 1.1182 0.6008 0.231 Uiso 0.50 calc B 1 GR .
F2 F 0.1170(5) 1.005(2) 0.3792(6) 0.140(5) Uani 0.50 d A 1 . U
C15 C -0.0058(4) 0.725(4) 0.6141(10) 0.157(7) Uani 0.50 d B 1 . .
H3A H -0.0177 0.7759 0.5730 0.235 Uiso 0.50 calc B 1 GR .
H3B H -0.0215 0.7748 0.6467 0.235 Uiso 0.50 calc B 1 GR .
H3C H -0.0053 0.5708 0.6141 0.235 Uiso 0.50 calc B 1 GR .
F1 F 0.0734(3) 0.758(2) 0.3650(7) 0.116(4) Uani 0.50 d A 1 . U
F3 F 0.1039(4) 0.839(3) 0.2895(6) 0.163(6) Uani 0.50 d A 1 . U
C14 C 0.0539(5) 0.704(4) 0.6939(6) 0.167(7) Uani 0.50 d B 1 . .
H1B H 0.0360 0.7302 0.7256 0.251 Uiso 0.50 calc B 1 GR .
H1A H 0.0797 0.7680 0.7076 0.251 Uiso 0.50 calc B 1 GR .
H1C H 0.0571 0.5521 0.6887 0.251 Uiso 0.50 calc B 1 GR .

loop_
_atom_site_aniso_label
_atom_site_aniso_U_11
_atom_site_aniso_U_22
_atom_site_aniso_U_33
_atom_site_aniso_U_23
_atom_site_aniso_U_13
_atom_site_aniso_U_12
O1 0.0966(16) 0.0878(15) 0.0547(15) 0.0214(12) 0.0289(12) 0.0257(12)
O2 0.0795(14) 0.0685(13) 0.0473(13) 0.0014(10) 0.0167(11) 0.0188(11)
N1 0.0570(14) 0.0653(14) 0.0391(14) 0.0021(12) 0.0117(11) 0.0048(12)
C1 0.0555(17) 0.0618(17) 0.0405(17) 0.0009(14) 0.0091(13) 0.0015(14)
C2 0.0545(16) 0.0647(17) 0.0423(17) 0.0028(15) 0.0078(13) 0.0083(14)
C3 0.0601(17) 0.0602(17) 0.0358(16) 0.0017(14) 0.0073(13) 0.0021(14)
C4 0.0613(17) 0.0634(17) 0.0381(17) -0.0009(14) 0.0122(13) 0.0046(15)
C5 0.0542(16) 0.0583(17) 0.0421(17) 0.0028(14) 0.0112(13) 0.0011(14)
C6 0.0575(17) 0.0626(17) 0.0430(18) -0.0001(15) 0.0116(13) 0.0052(14)
C7 0.072(2) 0.075(2) 0.084(3) -0.016(2) 0.0342(19) -0.0115(17)
C8 0.083(2) 0.078(2) 0.079(3) -0.024(2) 0.031(2) -0.0042(18)
C9 0.0654(19) 0.075(2) 0.052(2) -0.0059(17) 0.0197(15) 0.0049(16)
C10 0.088(2) 0.083(2) 0.087(3) -0.020(2) 0.047(2) -0.0188(19)
C11 0.090(2) 0.078(2) 0.078(3) -0.023(2) 0.041(2) -0.0133(19)
C12 0.081(2) 0.095(3) 0.083(3) -0.023(2) 0.040(2) 0.001(2)
C16 0.077(3) 0.104(3) 0.053(2) 0.018(2) 0.0182(19) 0.025(2)
C17 0.0660(18) 0.0733(19) 0.0363(17) 0.0036(16) 0.0116(14) 0.0110(16)
C18 0.142(3) 0.076(2) 0.052(2) 0.0145(19) 0.020(2) -0.006(2)
C19 0.169(4) 0.110(3) 0.070(3) 0.039(3) 0.046(3) 0.010(3)
C20 0.123(4) 0.162(4) 0.046(3) 0.036(3) 0.032(2) 0.058(3)
C21 0.120(4) 0.176(5) 0.040(2) -0.007(3) 0.008(2) 0.009(3)
C22 0.108(3) 0.118(3) 0.049(2) -0.004(2) 0.004(2) -0.013(2)
C23 0.0611(18) 0.0602(17) 0.0432(18) 0.0007(15) 0.0140(14) 0.0019(14)
C24 0.087(2) 0.070(2) 0.074(3) 0.0005(18) 0.0141(19) 0.0284(18)
F1' 0.129(10) 0.246(14) 0.080(5) 0.065(7) 0.056(6) 0.124(9)
F2' 0.146(6) 0.057(4) 0.180(11) 0.004(7) -0.033(9) 0.018(4)
F3' 0.098(5) 0.136(5) 0.081(7) 0.001(5) -0.036(5) 0.022(4)
C13' 0.100(8) 0.28(2) 0.087(10) -0.099(12) 0.033(7) 0.007(11)
C14' 0.077(7) 0.170(11) 0.170(13) -0.023(10) 0.049(8) 0.044(7)
C15' 0.191(18) 0.158(13) 0.130(15) -0.041(11) 0.116(13) -0.034(12)
C13 0.166(14) 0.134(10) 0.183(17) -0.039(11) 0.110(12) 0.011(10)
F2 0.154(8) 0.072(4) 0.178(10) -0.017(7) -0.044(8) 0.036(4)
C15 0.077(8) 0.25(2) 0.157(17) -0.074(14) 0.059(9) -0.025(10)
F1 0.065(5) 0.124(5) 0.155(10) 0.007(5) -0.006(5) 0.012(4)
F3 0.169(10) 0.253(14) 0.075(7) 0.068(9) 0.049(7) 0.136(9)
C14 0.192(15) 0.255(17) 0.069(8) 0.050(11) 0.075(9) 0.105(14)

loop_
_atom_type_symbol
_atom_type_description
_atom_type_scat_dispersion_real
_atom_type_scat_dispersion_imag
_atom_type_scat_source
C C 0.0033 0.0016 'International Tables Vol C Tables 4.2.6.8 and 6.1.1.4'
H H 0.0000 0.0000 'International Tables Vol C Tables 4.2.6.8 and 6.1.1.4'
F F 0.0171 0.0103 'International Tables Vol C Tables 4.2.6.8 and 6.1.1.4'
N N 0.0061 0.0033 'International Tables Vol C Tables 4.2.6.8 and 6.1.1.4'
O O 0.0106 0.0060 'International Tables Vol C Tables 4.2.6.8 and 6.1.1.4'

loop_
_geom_angle_atom_site_label_1
_geom_angle_atom_site_label_2
_geom_angle_atom_site_label_3
_geom_angle
_geom_angle_site_symmetry_1
_geom_angle_site_symmetry_3
C23 O2 C24 116.3(2) . .
C5 N1 C1 118.3(2) . .
N1 C1 C2 122.0(3) . .
N1 C1 C6 113.3(2) . .
C2 C1 C6 124.6(3) . .
C1 C2 C3 119.5(3) . .
C1 C2 C16 120.6(3) . .
C3 C2 C16 119.9(3) . .
C2 C3 C17 125.4(3) . .
C4 C3 C2 117.1(3) . .
C4 C3 C17 117.5(2) . .
C3 C4 H4 120.1 . .
C5 C4 C3 119.8(3) . .
C5 C4 H4 120.1 . .
N1 C5 C4 123.2(3) . .
N1 C5 C23 114.6(3) . .
C4 C5 C23 122.2(3) . .
C7 C6 C1 123.3(3) . .
C7 C6 C11 117.4(3) . .
C11 C6 C1 119.2(3) . .
C6 C7 H7 119.5 . .
C6 C7 C8 121.1(3) . .
C8 C7 H7 119.5 . .
C7 C8 H8 118.9 . .
C9 C8 C7 122.2(3) . .
C9 C8 H8 118.9 . .
C8 C9 C12 122.6(3) . .
C10 C9 C8 115.8(3) . .
C10 C9 C12 121.7(3) . .
C9 C10 H10 118.7 . .
C9 C10 C11 122.6(3) . .
C11 C10 H10 118.7 . .
C6 C11 C10 120.9(3) . .
C6 C11 H11 119.6 . .
C10 C11 H11 119.6 . .
C9 C12 C14' 103.5(5) . .
C9 C12 C14 107.4(5) . .
C13' C12 C9 111.6(5) . .
C13' C12 C14' 110.5(9) . .
C13' C12 C15' 112.4(10) . .
C13' C12 C13 50.8(7) . .
C13' C12 C15 133.7(8) . .
C13' C12 C14 57.4(8) . .
C14' C12 C14 149.1(6) . .
C15' C12 C9 111.7(6) . .
C15' C12 C14' 106.7(9) . .
C15' C12 C14 61.6(8) . .
C13 C12 C9 114.7(5) . .
C13 C12 C14' 60.4(7) . .
C13 C12 C15' 133.6(7) . .
C13 C12 C14 105.3(9) . .
C15 C12 C9 114.6(7) . .
C15 C12 C14' 59.4(8) . .
C15 C12 C15' 47.8(8) . .
C15 C12 C13 107.8(9) . .
C15 C12 C14 106.3(10) . .
F1' C16 C2 115.3(6) . .
F1' C16 F3' 101.8(9) . .
F1' C16 F2 82.6(9) . .
F1' C16 F1 22.9(10) . .
F1' C16 F3 118.2(8) . .
F2' C16 C2 114.8(7) . .
F2' C16 F1' 111.7(10) . .
F2' C16 F3' 102.3(8) . .
F2' C16 F2 37.1(9) . .
F2' C16 F1 128.9(9) . .
F2' C16 F3 74.7(8) . .
F3' C16 C2 109.2(6) . .
F3' C16 F2 132.5(8) . .
F2 C16 C2 111.2(7) . .
F1 C16 C2 110.8(7) . .
F1 C16 F3' 82.8(8) . .
F1 C16 F2 104.9(9) . .
F3 C16 C2 115.7(6) . .
F3 C16 F3' 28.3(10) . .
F3 C16 F2 108.6(10) . .
F3 C16 F1 105.0(9) . .
C18 C17 C3 121.6(3) . .
C22 C17 C3 120.2(3) . .
C22 C17 C18 118.1(3) . .
C17 C18 H18 120.0 . .
C17 C18 C19 120.0(4) . .
C19 C18 H18 120.0 . .
C18 C19 H19 119.4 . .
C20 C19 C18 121.2(4) . .
C20 C19 H19 119.4 . .
C19 C20 H20 120.7 . .
C21 C20 C19 118.5(4) . .
C21 C20 H20 120.7 . .
C20 C21 H21 119.1 . .
C20 C21 C22 121.8(4) . .
C22 C21 H21 119.1 . .
C17 C22 C21 120.4(4) . .
C17 C22 H22 119.8 . .
C21 C22 H22 119.8 . .
O1 C23 O2 123.8(3) . .
O1 C23 C5 124.8(3) . .
O2 C23 C5 111.3(3) . .
O2 C24 H24A 109.5 . .
O2 C24 H24B 109.5 . .
O2 C24 H24C 109.5 . .
H24A C24 H24B 109.5 . .
H24A C24 H24C 109.5 . .
H24B C24 H24C 109.5 . .
C12 C13' H13A 109.5 . .
C12 C13' H13B 109.5 . .
C12 C13' H13C 109.5 . .
H13A C13' H13B 109.5 . .
H13A C13' H13C 109.5 . .
H13B C13' H13C 109.5 . .
C12 C14' H14A 109.5 . .
C12 C14' H14B 109.5 . .
C12 C14' H14C 109.5 . .
H14A C14' H14B 109.5 . .
H14A C14' H14C 109.5 . .
H14B C14' H14C 109.5 . .
C12 C15' H15A 109.5 . .
C12 C15' H15B 109.5 . .
C12 C15' H15C 109.5 . .
H15A C15' H15B 109.5 . .
H15A C15' H15C 109.5 . .
H15B C15' H15C 109.5 . .
C12 C13 H2A 109.5 . .
C12 C13 H2B 109.5 . .
C12 C13 H2C 109.5 . .
C12 C15 H3A 109.5 . .
C12 C15 H3B 109.5 . .
C12 C15 H3C 109.5 . .
C12 C14 H1B 109.5 . .
C12 C14 H1A 109.5 . .
C12 C14 H1C 109.5 . .

loop_
_geom_bond_atom_site_label_1
_geom_bond_atom_site_label_2
_geom_bond_distance
_geom_bond_site_symmetry_2
O1 C23 1.199(3) .
O2 C23 1.331(3) .
O2 C24 1.444(3) .
N1 C1 1.340(3) .
N1 C5 1.334(3) .
C1 C2 1.403(4) .
C1 C6 1.493(4) .
C2 C3 1.406(4) .
C2 C16 1.511(4) .
C3 C4 1.389(4) .
C3 C17 1.490(4) .
C4 H4 0.9300 .
C4 C5 1.382(4) .
C5 C23 1.495(4) .
C6 C7 1.370(4) .
C6 C11 1.371(4) .
C7 H7 0.9300 .
C7 C8 1.380(4) .
C8 H8 0.9300 .
C8 C9 1.379(4) .
C9 C10 1.370(4) .
C9 C12 1.529(4) .
C10 H10 0.9300 .
C10 C11 1.380(4) .
C11 H11 0.9300 .
C12 C13' 1.437(11) .
C12 C14' 1.577(11) .
C12 C15' 1.522(14) .
C12 C13 1.503(11) .
C12 C15 1.469(13) .
C12 C14 1.594(12) .
C16 F1' 1.276(11) .
C16 F2' 1.244(14) .
C16 F3' 1.354(12) .
C16 F2 1.364(14) .
C16 F1 1.304(12) .
C16 F3 1.278(12) .
C17 C18 1.373(4) .
C17 C22 1.366(4) .
C18 H18 0.9300 .
C18 C19 1.384(5) .
C19 H19 0.9300 .
C19 C20 1.353(6) .
C20 H20 0.9300 .
C20 C21 1.339(6) .
C21 H21 0.9300 .
C21 C22 1.375(5) .
C22 H22 0.9300 .
C24 H24A 0.9600 .
C24 H24B 0.9600 .
C24 H24C 0.9600 .
C13' H13A 0.9600 .
C13' H13B 0.9600 .
C13' H13C 0.9600 .
C14' H14A 0.9600 .
C14' H14B 0.9600 .
C14' H14C 0.9600 .
C15' H15A 0.9600 .
C15' H15B 0.9600 .
C15' H15C 0.9600 .
C13 H2A 0.9600 .
C13 H2B 0.9600 .
C13 H2C 0.9600 .
C15 H3A 0.9600 .
C15 H3B 0.9600 .
C15 H3C 0.9600 .
C14 H1B 0.9600 .
C14 H1A 0.9600 .
C14 H1C 0.9600 .

loop_
_geom_torsion_atom_site_label_1
_geom_torsion_atom_site_label_2
_geom_torsion_atom_site_label_3
_geom_torsion_atom_site_label_4
_geom_torsion
_geom_torsion_site_symmetry_1
_geom_torsion_site_symmetry_2
_geom_torsion_site_symmetry_3
_geom_torsion_site_symmetry_4
N1 C1 C2 C3 -3.5(4) . . . .
N1 C1 C2 C16 172.9(3) . . . .
N1 C1 C6 C7 112.4(3) . . . .
N1 C1 C6 C11 -64.6(4) . . . .
N1 C5 C23 O1 -5.8(4) . . . .
N1 C5 C23 O2 174.0(2) . . . .
C1 N1 C5 C4 1.7(4) . . . .
C1 N1 C5 C23 -177.3(2) . . . .
C1 C2 C3 C4 2.8(4) . . . .
C1 C2 C3 C17 -178.6(3) . . . .
C1 C2 C16 F1' -18.9(10) . . . .
C1 C2 C16 F2' 113.1(8) . . . .
C1 C2 C16 F3' -132.8(6) . . . .
C1 C2 C16 F2 72.8(9) . . . .
C1 C2 C16 F1 -43.4(8) . . . .
C1 C2 C16 F3 -162.7(9) . . . .
C1 C6 C7 C8 -177.5(3) . . . .
C1 C6 C11 C10 179.3(3) . . . .
C2 C1 C6 C7 -69.8(4) . . . .
C2 C1 C6 C11 113.2(4) . . . .
C2 C3 C4 C5 0.0(4) . . . .
C2 C3 C17 C18 76.3(4) . . . .
C2 C3 C17 C22 -106.9(4) . . . .
C3 C2 C16 F1' 157.5(9) . . . .
C3 C2 C16 F2' -70.5(8) . . . .
C3 C2 C16 F3' 43.6(7) . . . .
C3 C2 C16 F2 -110.7(8) . . . .
C3 C2 C16 F1 133.0(7) . . . .
C3 C2 C16 F3 13.7(11) . . . .
C3 C4 C5 N1 -2.3(4) . . . .
C3 C4 C5 C23 176.6(3) . . . .
C3 C17 C18 C19 177.8(3) . . . .
C3 C17 C22 C21 -179.0(3) . . . .
C4 C3 C17 C18 -105.1(4) . . . .
C4 C3 C17 C22 71.7(4) . . . .
C4 C5 C23 O1 175.3(3) . . . .
C4 C5 C23 O2 -4.9(4) . . . .
C5 N1 C1 C2 1.3(4) . . . .
C5 N1 C1 C6 179.2(2) . . . .
C6 C1 C2 C3 178.8(3) . . . .
C6 C1 C2 C16 -4.8(5) . . . .
C6 C7 C8 C9 -1.6(6) . . . .
C7 C6 C11 C10 2.1(5) . . . .
C7 C8 C9 C10 1.8(5) . . . .
C7 C8 C9 C12 -179.0(4) . . . .
C8 C9 C10 C11 -0.1(6) . . . .
C8 C9 C12 C13' -36.0(12) . . . .
C8 C9 C12 C14' 82.8(8) . . . .
C8 C9 C12 C15' -162.8(11) . . . .
C8 C9 C12 C13 19.5(11) . . . .
C8 C9 C12 C15 145.0(12) . . . .
C8 C9 C12 C14 -97.1(11) . . . .
C9 C10 C11 C6 -1.9(6) . . . .
C10 C9 C12 C13' 143.2(12) . . . .
C10 C9 C12 C14' -98.0(8) . . . .
C10 C9 C12 C15' 16.4(12) . . . .
C10 C9 C12 C13 -161.3(11) . . . .
C10 C9 C12 C15 -35.7(13) . . . .
C10 C9 C12 C14 82.1(12) . . . .
C11 C6 C7 C8 -0.4(5) . . . .
C12 C9 C10 C11 -179.4(4) . . . .
C16 C2 C3 C4 -173.7(3) . . . .
C16 C2 C3 C17 5.0(5) . . . .
C17 C3 C4 C5 -178.8(3) . . . .
C17 C18 C19 C20 1.0(7) . . . .
C18 C17 C22 C21 -2.1(5) . . . .
C18 C19 C20 C21 -1.6(7) . . . .
C19 C20 C21 C22 0.4(7) . . . .
C20 C21 C22 C17 1.6(7) . . . .
C22 C17 C18 C19 0.9(5) . . . .
C24 O2 C23 O1 0.4(4) . . . .
C24 O2 C23 C5 -179.4(2) . . . .
